data_4509100
loop_
_publ_author_name
'Cao, Man-Li'
'Mo, Hao-Jun'
'Ye, Bao-Hui'

_publ_section_title
;
 Architecture of Hydrogen-Bonded Three-Dimensional NbO Net Based on
 Hydrogen Carbonate or Trimesic Acid Using a Hydrophobic, Predesigned,
 Cubic Cation [Co(H2O)6&#x2282;Co8L12] as a Template
;
_journal_issue 1
_journal_name_full 'Crystal Growth &amp; Design'
_journal_page_first 546
_journal_paper_doi 10.1021/cg800852d
_journal_volume 9
_journal_year 2009
_chemical_formula_sum 'C162 H174 Co9 N72 O48'
_chemical_formula_weight 4428.10
_chemical_name_systematic
; 
 ? 
;
_space_group_IT_number 204
_symmetry_cell_setting cubic
_symmetry_space_group_name_Hall '-I 2 2 3'
_symmetry_space_group_name_H-M 'I m -3'
_atom_sites_solution_hydrogens geom
_atom_sites_solution_primary direct
_atom_sites_solution_secondary difmap
_audit_creation_method SHELXL-97
_cell_angle_alpha 90.00
_cell_angle_beta 90.00
_cell_angle_gamma 90.00
_cell_formula_units_Z 2
_cell_length_a 21.3548(17)
_cell_length_b 21.3548(17)
_cell_length_c 21.3548(17)
_cell_measurement_reflns_used 1734
_cell_measurement_temperature 293(2)
_cell_measurement_theta_max 25.96
_cell_measurement_theta_min 1.35
_cell_volume 9738.4(13)
_computing_structure_refinement 'SHELXL-97 (Sheldrick, 1997)'
_computing_structure_solution 'SHELXS-97 (Sheldrick, 1990)'
_diffrn_ambient_temperature 293(2)
_diffrn_measured_fraction_theta_full 0.998
_diffrn_measured_fraction_theta_max 0.998
_diffrn_measurement_device_type 'Bruker Smart Apex CCD area detector'
_diffrn_measurement_method 'phi and omega scans'
_diffrn_radiation_monochromator graphite
_diffrn_radiation_source 'fine-focus sealed tube'
_diffrn_radiation_type MoK\a
_diffrn_radiation_wavelength 0.71073
_diffrn_reflns_av_R_equivalents 0.0578
_diffrn_reflns_av_sigmaI/netI 0.0438
_diffrn_reflns_limit_h_max 26
_diffrn_reflns_limit_h_min -14
_diffrn_reflns_limit_k_max 10
_diffrn_reflns_limit_k_min -26
_diffrn_reflns_limit_l_max 8
_diffrn_reflns_limit_l_min -26
_diffrn_reflns_number 9596
_diffrn_reflns_theta_full 25.96
_diffrn_reflns_theta_max 25.96
_diffrn_reflns_theta_min 1.35
_diffrn_standards_decay_% negligible
_exptl_absorpt_coefficient_mu 0.843
_exptl_absorpt_correction_T_max 0.8330
_exptl_absorpt_correction_T_min 0.8119
_exptl_absorpt_correction_type multi-scan
_exptl_absorpt_process_details SADABS
_exptl_crystal_colour red
_exptl_crystal_density_diffrn 1.510
_exptl_crystal_density_method 'not measured'
_exptl_crystal_description block
_exptl_crystal_F_000 4554
_exptl_crystal_size_max 0.26
_exptl_crystal_size_mid 0.23
_exptl_crystal_size_min 0.23
_refine_diff_density_max 0.897
_refine_diff_density_min -0.647
_refine_diff_density_rms 0.098
_refine_ls_extinction_method none
_refine_ls_goodness_of_fit_ref 1.012
_refine_ls_hydrogen_treatment constr
_refine_ls_matrix_type full
_refine_ls_number_parameters 130
_refine_ls_number_reflns 1734
_refine_ls_number_restraints 0
_refine_ls_restrained_S_all 1.012
_refine_ls_R_factor_all 0.0890
_refine_ls_R_factor_gt 0.0658
_refine_ls_shift/su_max 0.001
_refine_ls_shift/su_mean 0.000
_refine_ls_structure_factor_coef Fsqd
_refine_ls_weighting_details 'calc w=1/[\s^2^(Fo^2^)+(0.1353P)^2^+22.6733P] where P=(Fo^2^+2Fc^2^)/3'
_refine_ls_weighting_scheme calc
_refine_ls_wR_factor_gt 0.1925
_refine_ls_wR_factor_ref 0.2115
_reflns_number_gt 1277
_reflns_number_total 1734
_reflns_threshold_expression >2sigma(I)
_cod_data_source_file cg800852dsup2.cif
_cod_data_source_block 1
_cod_original_sg_symbol_H-M Im-3
_cod_database_code 4509100

loop_
_symmetry_equiv_pos_as_xyz
'x, y, z'
'-x, -y, z'
'-x, y, -z'
'x, -y, -z'
'z, x, y'
'z, -x, -y'
'-z, -x, y'
'-z, x, -y'
'y, z, x'
'-y, z, -x'
'y, -z, -x'
'-y, -z, x'
'x+1/2, y+1/2, z+1/2'
'-x+1/2, -y+1/2, z+1/2'
'-x+1/2, y+1/2, -z+1/2'
'x+1/2, -y+1/2, -z+1/2'
'z+1/2, x+1/2, y+1/2'
'z+1/2, -x+1/2, -y+1/2'
'-z+1/2, -x+1/2, y+1/2'
'-z+1/2, x+1/2, -y+1/2'
'y+1/2, z+1/2, x+1/2'
'-y+1/2, z+1/2, -x+1/2'
'y+1/2, -z+1/2, -x+1/2'
'-y+1/2, -z+1/2, x+1/2'
'-x, -y, -z'
'x, y, -z'
'x, -y, z'
'-x, y, z'
'-z, -x, -y'
'-z, x, y'
'z, x, -y'
'z, -x, y'
'-y, -z, -x'
'y, -z, x'
'-y, z, x'
'y, z, -x'
'-x+1/2, -y+1/2, -z+1/2'
'x+1/2, y+1/2, -z+1/2'
'x+1/2, -y+1/2, z+1/2'
'-x+1/2, y+1/2, z+1/2'
'-z+1/2, -x+1/2, -y+1/2'
'-z+1/2, x+1/2, y+1/2'
'z+1/2, x+1/2, -y+1/2'
'z+1/2, -x+1/2, y+1/2'
'-y+1/2, -z+1/2, -x+1/2'
'y+1/2, -z+1/2, x+1/2'
'-y+1/2, z+1/2, x+1/2'
'y+1/2, z+1/2, -x+1/2'

loop_
_atom_site_label
_atom_site_type_symbol
_atom_site_fract_x
_atom_site_fract_y
_atom_site_fract_z
_atom_site_U_iso_or_equiv
_atom_site_adp_type
_atom_site_occupancy
_atom_site_symmetry_multiplicity
_atom_site_calc_flag
_atom_site_refinement_flags
Co1 Co 0.14809(3) 0.14809(3) 0.14809(3) 0.0299(4) Uani 1 3 d S
Co2 Co 0.0000 0.0000 0.0000 0.0413(8) Uani 1 24 d S
C1 C 0.2187(2) 0.1232(2) 0.2748(2) 0.0463(12) Uani 1 1 d .
H1A H 0.2545 0.1349 0.2529 0.056 Uiso 1 1 calc R
C2 C 0.2249(2) 0.1026(3) 0.3356(3) 0.0561(14) Uani 1 1 d .
H2A H 0.2642 0.1006 0.3544 0.067 Uiso 1 1 calc R
C3 C 0.1728(3) 0.0852(3) 0.3677(3) 0.0623(16) Uani 1 1 d .
H3A H 0.1760 0.0710 0.4088 0.075 Uiso 1 1 calc R
C4 C 0.1152(2) 0.0887(3) 0.3391(2) 0.0530(13) Uani 1 1 d .
H4A H 0.0789 0.0770 0.3602 0.064 Uiso 1 1 calc R
C5 C 0.11252(19) 0.1099(2) 0.2780(2) 0.0342(10) Uani 1 1 d .
C6 C 0.0522(2) 0.11666(19) 0.24394(19) 0.0322(9) Uani 1 1 d .
C7 C 0.0000 0.1472(3) 0.1542(3) 0.0299(13) Uani 1 2 d S
C8 C 0.0000 0.4085(6) 0.5000 0.057(3) Uani 1 4 d S
N1 N 0.16345(17) 0.12727(17) 0.24583(17) 0.0354(9) Uani 1 1 d .
N2 N 0.05586(15) 0.13431(15) 0.18469(15) 0.0294(8) Uani 1 1 d .
N3 N 0.0000 0.1071(3) 0.2768(2) 0.0385(12) Uani 1 2 d S
N4 N 0.0000 0.1705(2) 0.10128(18) 0.0220(10) Uani 1 2 d S
H4B H -0.0365 0.1791 0.0820 0.026 Uiso 0.50 1 d PR
O1W O 0.0000 0.0966(3) 0.0000 0.065(2) Uani 1 4 d S
H1WA H 0.0000 0.1220 0.0322 0.06(2) Uiso 1 2 d SR
O1 O 0.0000 0.3508(4) 0.5000 0.086(3) Uani 1 4 d S
O2 O 0.0000 0.4394(3) 0.4496(3) 0.110(3) Uani 1 2 d S
H2B H 0.0000 0.4796 0.4496 0.131 Uiso 0.50 2 d SPR
O2W O 0.0000 0.2326(7) 0.5000 0.64(5) Uani 1 4 d S
H2WA H 0.0000 0.2726 0.5000 0.961 Uiso 1 4 d SR
H2WB H 0.0342 0.2114 0.5000 0.961 Uiso 0.50 2 d SPR
O3W O 0.1074(5) 0.1670(4) 0.5000 0.142(4) Uani 1 2 d S
H3WA H 0.0884 0.1320 0.5000 0.213 Uiso 1 2 d SR
H3WB H 0.1469 0.1621 0.5000 0.213 Uiso 0.50 2 d SPR
H3WC H 0.0860 0.2039 0.5000 0.213 Uiso 0.50 2 d SPR
O4W O 0.0000 0.2511(8) 0.3321(9) 0.119(6) Uani 0.50 2 d SP
H4WA H 0.0000 0.2200 0.3591 0.179 Uiso 0.50 2 d SPR
H4WB H 0.0000 0.2464 0.2939 0.179 Uiso 0.50 2 d SPR

loop_
_atom_site_aniso_label
_atom_site_aniso_U_11
_atom_site_aniso_U_22
_atom_site_aniso_U_33
_atom_site_aniso_U_23
_atom_site_aniso_U_13
_atom_site_aniso_U_12
Co1 0.0299(4) 0.0299(4) 0.0299(4) 0.0000(2) 0.0000(2) 0.0000(2)
Co2 0.0413(8) 0.0413(8) 0.0413(8) 0.000 0.000 0.000
C1 0.037(3) 0.061(3) 0.041(3) -0.001(2) -0.006(2) 0.002(2)
C2 0.047(3) 0.074(4) 0.047(3) 0.007(3) -0.020(3) 0.002(3)
C3 0.058(3) 0.081(4) 0.047(3) 0.023(3) -0.008(3) 0.009(3)
C4 0.050(3) 0.072(4) 0.038(3) 0.020(2) -0.006(2) 0.001(3)
C5 0.036(2) 0.034(2) 0.033(2) 0.0030(18) -0.0063(19) -0.0004(19)
C6 0.035(2) 0.029(2) 0.033(2) 0.0020(17) -0.0007(18) 0.0006(18)
C7 0.027(3) 0.032(3) 0.031(3) -0.009(2) 0.000 0.000
C8 0.048(6) 0.051(7) 0.072(8) 0.000 0.000 0.000
N1 0.0336(19) 0.040(2) 0.0327(19) 0.0002(16) -0.0032(16) 0.0004(16)
N2 0.0299(18) 0.0317(18) 0.0265(17) 0.0017(14) 0.0003(14) 0.0022(14)
N3 0.033(3) 0.046(3) 0.036(3) 0.007(2) 0.000 0.000
N4 0.016(2) 0.037(3) 0.012(2) 0.0090(18) 0.000 0.000
O1W 0.120(7) 0.040(4) 0.035(4) 0.000 0.000 0.000
O1 0.057(5) 0.070(6) 0.129(9) 0.000 0.000 0.000
O2 0.207(9) 0.066(4) 0.056(4) -0.004(3) 0.000 0.000
O3W 0.169(10) 0.081(5) 0.175(9) 0.000 0.000 -0.021(6)
O4W 0.111(13) 0.097(12) 0.150(15) -0.060(11) 0.000 0.000
O2W 0.110(14) 0.049(8) 1.76(15) 0.000 0.000 0.000

loop_
_atom_type_symbol
_atom_type_description
_atom_type_scat_dispersion_real
_atom_type_scat_dispersion_imag
_atom_type_scat_source
C C 0.0033 0.0016 'International Tables Vol C Tables 4.2.6.8 and 6.1.1.4'
H H 0.0000 0.0000 'International Tables Vol C Tables 4.2.6.8 and 6.1.1.4'
N N 0.0061 0.0033 'International Tables Vol C Tables 4.2.6.8 and 6.1.1.4'
O O 0.0106 0.0060 'International Tables Vol C Tables 4.2.6.8 and 6.1.1.4'
Co Co 0.3494 0.9721 'International Tables Vol C Tables 4.2.6.8 and 6.1.1.4'

loop_
_geom_angle_atom_site_label_1
_geom_angle_atom_site_label_2
_geom_angle_atom_site_label_3
_geom_angle
_geom_angle_site_symmetry_1
_geom_angle_site_symmetry_3
N2 Co1 N2 105.06(10) 9 5
N2 Co1 N2 105.06(10) 9 .
N2 Co1 N2 105.06(10) 5 .
N2 Co1 N1 170.45(14) 9 .
N2 Co1 N1 83.56(13) 5 .
N2 Co1 N1 76.02(13) . .
N2 Co1 N1 76.02(13) 9 9
N2 Co1 N1 170.45(14) 5 9
N2 Co1 N1 83.56(13) . 9
N1 Co1 N1 94.79(13) . 9
N2 Co1 N1 83.56(13) 9 5
N2 Co1 N1 76.02(13) 5 5
N2 Co1 N1 170.45(14) . 5
N1 Co1 N1 94.79(13) . 5
N1 Co1 N1 94.79(13) 9 5
O1W Co2 O1W 90.0 29 .
O1W Co2 O1W 90.0 29 25
O1W Co2 O1W 180.0 . 25
O1W Co2 O1W 180.0 29 5
O1W Co2 O1W 90.0 . 5
O1W Co2 O1W 90.0 25 5
O1W Co2 O1W 90.0 29 33
O1W Co2 O1W 90.0 . 33
O1W Co2 O1W 90.0 25 33
O1W Co2 O1W 90.0 5 33
O1W Co2 O1W 90.0 29 9
O1W Co2 O1W 90.0 . 9
O1W Co2 O1W 90.0 25 9
O1W Co2 O1W 90.0 5 9
O1W Co2 O1W 180.0 33 9
N1 C1 C2 122.9(5) . .
N1 C1 H1A 118.6 . .
C2 C1 H1A 118.6 . .
C3 C2 C1 118.9(5) . .
C3 C2 H2A 120.5 . .
C1 C2 H2A 120.5 . .
C2 C3 C4 119.5(5) . .
C2 C3 H3A 120.2 . .
C4 C3 H3A 120.2 . .
C3 C4 C5 118.3(5) . .
C3 C4 H4A 120.9 . .
C5 C4 H4A 120.9 . .
N1 C5 C4 122.8(4) . .
N1 C5 C6 115.2(4) . .
C4 C5 C6 122.0(4) . .
N2 C6 N3 126.7(4) . .
N2 C6 C5 116.4(4) . .
N3 C6 C5 116.9(4) . .
N4 C7 N2 120.6(3) . .
N4 C7 N2 120.6(3) . 28
N2 C7 N2 118.7(5) . 28
O1 C8 O2 121.6(6) . 26_556
O1 C8 O2 121.6(6) . .
O2 C8 O2 116.9(11) 26_556 .
C1 N1 C5 117.5(4) . .
C1 N1 Co1 126.5(3) . .
C5 N1 Co1 115.5(3) . .
C6 N2 C7 117.0(4) . .
C6 N2 Co1 116.3(3) . .
C7 N2 Co1 126.4(3) . .
C6 N3 C6 113.4(5) 28 .
C7 N4 H4B 120.0 . .
Co2 O1W H1WA 128.3 . .
C8 O2 H2B 121.6 . .
H3WA O3W H3WB 111.4 . .
H3WA O3W H3WC 121.4 . .
H3WB O3W H3WC 127.3 . .
H4WA O4W H4WB 123.9 . .
H2WA O2W H2WB 121.9 . .

loop_
_geom_bond_atom_site_label_1
_geom_bond_atom_site_label_2
_geom_bond_distance
_geom_bond_site_symmetry_2
Co1 N2 2.139(3) 9
Co1 N2 2.139(3) 5
Co1 N2 2.139(3) .
Co1 N1 2.159(4) .
Co1 N1 2.159(4) 9
Co1 N1 2.159(4) 5
Co2 O1W 2.062(7) 29
Co2 O1W 2.062(7) .
Co2 O1W 2.062(7) 25
Co2 O1W 2.062(7) 5
Co2 O1W 2.062(7) 33
Co2 O1W 2.062(7) 9
C1 N1 1.334(6) .
C1 C2 1.378(7) .
C1 H1A 0.9300 .
C2 C3 1.360(8) .
C2 H2A 0.9300 .
C3 C4 1.377(8) .
C3 H3A 0.9300 .
C4 C5 1.381(6) .
C4 H4A 0.9300 .
C5 N1 1.339(5) .
C5 C6 1.487(6) .
C6 N2 1.323(5) .
C6 N3 1.333(5) .
C7 N4 1.235(7) .
C7 N2 1.386(4) .
C7 N2 1.386(4) 28
C8 O1 1.232(14) .
C8 O2 1.263(9) 26_556
C8 O2 1.263(9) .
N3 C6 1.333(5) 28
N4 H4B 0.8999 .
O1W H1WA 0.8765 .
O2 H2B 0.8568 .
O3W H3WA 0.8497 .
O3W H3WB 0.8488 .
O3W H3WC 0.9110 .
O4W H4WA 0.8789 .
O4W H4WB 0.8233 .
O2W H2WA 0.8531 .
O2W H2WB 0.8589 .

loop_
_geom_hbond_atom_site_label_D
_geom_hbond_atom_site_label_H
_geom_hbond_atom_site_label_A
_geom_hbond_distance_DH
_geom_hbond_distance_HA
_geom_hbond_distance_DA
_geom_hbond_angle_DHA
_geom_hbond_site_symmetry_A
O1W H1WA N4 0.88 1.80 2.678(6) 176.7 .
O2 H2B O2 0.86 1.73 2.586(14) 180.0 2_565
O3W H3WB O4W 0.85 2.18 3.02(2) 169.6 45
O3W H3WA O2 0.85 1.84 2.684(11) 170.3 45
O3W H3WC O2W 0.91 1.94 2.688(13) 138.6 .
O2W H2WA O1 0.85 1.67 2.524(18) 180.0 .
